data_4060568
_journal_name_full Organometallics
_journal_paper_doi 10.1021/om050169r
_journal_year 2005
_chemical_formula_moiety 'C20 H32 Cl Ir O4 S2 Si '
_chemical_formula_sum 'C20 H32 Cl Ir O4 S2 Si'
_chemical_formula_weight 656.35
_space_group_IT_number 2
_space_group_name_Hall '-P 1'
_space_group_name_H-M_alt 'P -1'
_symmetry_cell_setting triclinic
_symmetry_Int_Tables_number 2
_symmetry_space_group_name_Hall '-P 1'
_symmetry_space_group_name_H-M 'P -1'
_cell_angle_alpha 100.320(2)
_cell_angle_beta 103.658(2)
_cell_angle_gamma 97.870(2)
_cell_formula_units_Z 2
_cell_length_a 7.8461(4)
_cell_length_b 10.8280(5)
_cell_length_c 16.3196(9)
_cell_measurement_temperature 298.1
_cell_volume 1301.97(11)
_exptl_crystal_density_diffrn 1.674
_cod_original_formula_sum 'C20 H32 Cl Ir O4 S2 Si '
_cod_database_code 4060568

loop_
_symmetry_equiv_pos_site_id
_symmetry_equiv_pos_as_xyz
1 +X,+Y,+Z
2 -X,-Y,-Z

loop_
_atom_site_label
_atom_site_type_symbol
_atom_site_fract_x
_atom_site_fract_y
_atom_site_fract_z
_atom_site_U_iso_or_equiv
_atom_site_adp_type
_atom_site_occupancy
_atom_site_symmetry_multiplicity
_atom_site_calc_flag
_atom_site_refinement_flags
_atom_site_disorder_assembly
_atom_site_disorder_group
Ir(1) Ir 0.93890(2) 0.22390(2) 0.165050(10) 0.03519(4) Uani 1.00 1 d . . .
Cl(1) Cl 1.1436(1) 0.29063(11) 0.08669(7) 0.0539(3) Uani 1.00 1 d . . .
S(1) S 1.1410(1) 0.11539(10) 0.24001(7) 0.0474(3) Uani 1.00 1 d . . .
S(2) S 1.05566(12) 0.39559(9) 0.28446(6) 0.0347(2) Uani 1.00 1 d . . .
Si(1) Si 1.1692(3) 0.6629(1) 0.25048(11) 0.0853(6) Uani 1.00 1 d . . .
O(1) O 1.4435(4) 0.1265(4) 0.4218(2) 0.0750(13) Uani 1.00 1 d . . .
O(2) O 1.1781(4) 0.0966(3) 0.4517(2) 0.0618(10) Uani 1.00 1 d . . .
O(3) O 1.3278(5) 0.3687(4) 0.5140(2) 0.0851(13) Uani 1.00 1 d . . .
O(4) O 1.1843(4) 0.5145(3) 0.4621(2) 0.0574(9) Uani 1.00 1 d . . .
C(1) C 1.2013(5) 0.2064(4) 0.3437(3) 0.0391(11) Uani 1.00 1 d . . .
C(2) C 1.1698(5) 0.3247(4) 0.3657(2) 0.0384(10) Uani 1.00 1 d . . .
C(3) C 1.2911(6) 0.1404(4) 0.4100(3) 0.0506(13) Uani 1.00 1 d . . .
C(4) C 1.2554(8) 0.0435(6) 0.5245(4) 0.087(2) Uani 1.00 1 d . . .
C(5) C 1.2355(6) 0.4013(5) 0.4545(3) 0.0510(13) Uani 1.00 1 d . . .
C(6) C 1.2449(7) 0.5987(5) 0.5465(3) 0.080(2) Uani 1.00 1 d . . .
C(7) C 1.2394(6) 0.5117(4) 0.2751(3) 0.0496(12) Uani 1.00 1 d . . .
C(8) C 0.9966(9) 0.6254(6) 0.1462(5) 0.109(3) Uani 1.00 1 d . . .
C(9) C 1.3764(11) 0.7622(7) 0.2432(5) 0.172(4) Uani 1.00 1 d . . .
C(10) C 1.089(2) 0.7440(7) 0.3404(6) 0.209(6) Uani 1.00 1 d . . .
C(11) C 0.7337(5) 0.0498(4) 0.1151(3) 0.0472(12) Uani 1.00 1 d . . .
C(12) C 0.7331(5) 0.1166(4) 0.0479(3) 0.0466(11) Uani 1.00 1 d . . .
C(13) C 0.6917(5) 0.2408(4) 0.0744(3) 0.0528(13) Uani 1.00 1 d . . .
C(14) C 0.6630(5) 0.2474(5) 0.1582(3) 0.0553(13) Uani 1.00 1 d . . .
C(15) C 0.6950(5) 0.1324(5) 0.1855(3) 0.0532(13) Uani 1.00 1 d . . .
C(16) C 0.7618(7) -0.0830(5) 0.1136(4) 0.072(2) Uani 1.00 1 d . . .
C(17) C 0.7647(6) 0.0658(5) -0.0376(3) 0.061(1) Uani 1.00 1 d . . .
C(18) C 0.6647(8) 0.3362(5) 0.0197(4) 0.090(2) Uani 1.00 1 d . . .
C(19) C 0.6058(6) 0.3550(6) 0.2086(4) 0.094(2) Uani 1.00 1 d . . .
C(20) C 0.6706(7) 0.0975(6) 0.2672(4) 0.087(2) Uani 1.00 1 d . . .
H(1) H 1.3575 0.0933 0.5624 0.106 Uiso 1.00 1 c R . .
H(2) H 1.2856 -0.0362 0.5039 0.106 Uiso 1.00 1 c R . .
H(3) H 1.1713 0.0312 0.5571 0.106 Uiso 1.00 1 c R . .
H(4) H 1.3705 0.6069 0.5676 0.085 Uiso 1.00 1 c R . .
H(5) H 1.1790 0.5583 0.5880 0.085 Uiso 1.00 1 c R . .
H(6) H 1.2163 0.6803 0.5425 0.085 Uiso 1.00 1 c R . .
H(7) H 1.2857 0.4714 0.2338 0.056 Uiso 1.00 1 c R . .
H(8) H 1.3217 0.5354 0.3368 0.056 Uiso 1.00 1 c R . .
H(9) H 1.0281 0.5629 0.1066 0.124 Uiso 1.00 1 c R . .
H(10) H 0.9911 0.7175 0.1212 0.124 Uiso 1.00 1 c R . .
H(11) H 0.8841 0.5933 0.1541 0.124 Uiso 1.00 1 c R . .
H(12) H 1.4186 0.7182 0.1985 0.181 Uiso 1.00 1 c R . .
H(13) H 1.4575 0.7724 0.3018 0.181 Uiso 1.00 1 c R . .
H(14) H 1.3513 0.8410 0.2303 0.181 Uiso 1.00 1 c R . .
H(15) H 1.0861 0.8304 0.3370 0.270 Uiso 1.00 1 c R . .
H(16) H 1.1669 0.7414 0.3941 0.270 Uiso 1.00 1 c R . .
H(17) H 0.9900 0.6944 0.3256 0.270 Uiso 1.00 1 c R . .
H(18) H 0.7951 -0.1155 0.0590 0.081 Uiso 1.00 1 c R . .
H(19) H 0.6548 -0.1347 0.1149 0.081 Uiso 1.00 1 c R . .
H(20) H 0.8547 -0.0828 0.1630 0.081 Uiso 1.00 1 c R . .
H(21) H 0.8581 0.1229 -0.0468 0.068 Uiso 1.00 1 c R . .
H(22) H 0.6587 0.0574 -0.0825 0.068 Uiso 1.00 1 c R . .
H(23) H 0.7978 -0.0154 -0.0381 0.068 Uiso 1.00 1 c R . .
H(24) H 0.7017 0.3108 -0.0385 0.096 Uiso 1.00 1 c R . .
H(25) H 0.7352 0.4169 0.0506 0.096 Uiso 1.00 1 c R . .
H(26) H 0.5425 0.3434 0.0052 0.096 Uiso 1.00 1 c R . .
H(27) H 0.5350 0.3961 0.1701 0.100 Uiso 1.00 1 c R . .
H(28) H 0.6713 0.4250 0.2476 0.100 Uiso 1.00 1 c R . .
H(29) H 0.5363 0.3231 0.2433 0.100 Uiso 1.00 1 c R . .
H(30) H 0.7015 0.1757 0.3163 0.099 Uiso 1.00 1 c R . .
H(31) H 0.7461 0.0393 0.2828 0.099 Uiso 1.00 1 c R . .
H(32) H 0.5505 0.0571 0.2588 0.099 Uiso 1.00 1 c R . .

loop_
_atom_site_aniso_label
_atom_site_aniso_U_11
_atom_site_aniso_U_22
_atom_site_aniso_U_33
_atom_site_aniso_U_12
_atom_site_aniso_U_13
_atom_site_aniso_U_23
Ir(1) 0.03001(8) 0.03816(9) 0.03137(8) 0.00558(6) 0.00373(5) -0.00122(6)
Cl(1) 0.0465(6) 0.0688(7) 0.0409(6) 0.0009(5) 0.0157(5) 0.0005(5)
S(1) 0.0499(6) 0.0407(6) 0.0461(6) 0.0167(5) 0.0030(5) 0.0022(5)
S(2) 0.0350(5) 0.0334(5) 0.0314(5) 0.0066(4) 0.0052(4) 0.0008(4)
Si(1) 0.139(2) 0.0363(8) 0.0675(10) -0.0016(9) 0.0125(10) 0.0130(7)
O(1) 0.047(2) 0.105(3) 0.083(3) 0.028(2) 0.008(2) 0.050(2)
O(2) 0.049(2) 0.078(2) 0.063(2) 0.008(2) 0.007(2) 0.040(2)
O(3) 0.110(3) 0.087(3) 0.039(2) 0.018(2) -0.015(2) 0.010(2)
O(4) 0.065(2) 0.055(2) 0.039(2) 0.002(2) 0.010(2) -0.012(1)
C(1) 0.033(2) 0.045(2) 0.038(2) 0.006(2) 0.006(2) 0.012(2)
C(2) 0.037(2) 0.043(2) 0.031(2) 0.003(2) 0.003(2) 0.006(2)
C(3) 0.049(3) 0.050(3) 0.050(3) 0.008(2) 0.004(2) 0.019(2)
C(4) 0.082(4) 0.110(5) 0.073(4) 0.010(4) 0.003(3) 0.059(4)
C(5) 0.056(3) 0.058(3) 0.033(2) -0.001(2) 0.008(2) 0.009(2)
C(6) 0.077(4) 0.084(4) 0.051(3) -0.010(3) 0.015(3) -0.032(3)
C(7) 0.055(3) 0.042(2) 0.043(3) -0.007(2) 0.011(2) 0.002(2)
C(8) 0.120(6) 0.075(4) 0.115(6) 0.015(4) -0.011(5) 0.037(4)
C(9) 0.202(9) 0.119(6) 0.131(7) -0.100(6) -0.037(6) 0.072(6)
C(10) 0.44(2) 0.089(6) 0.149(9) 0.136(9) 0.122(11) 0.023(6)
C(11) 0.037(2) 0.046(3) 0.047(3) -0.007(2) 0.008(2) -0.003(2)
C(12) 0.031(2) 0.055(3) 0.037(2) -0.001(2) -0.004(2) -0.008(2)
C(13) 0.032(2) 0.062(3) 0.048(3) 0.012(2) -0.011(2) -0.001(2)
C(14) 0.029(2) 0.065(3) 0.054(3) 0.009(2) 0.001(2) -0.018(2)
C(15) 0.035(2) 0.064(3) 0.051(3) -0.003(2) 0.014(2) -0.005(2)
C(16) 0.069(3) 0.053(3) 0.079(4) -0.007(3) 0.009(3) 0.003(3)
C(17) 0.052(3) 0.075(3) 0.041(3) 0.002(2) 0.004(2) -0.007(2)
C(18) 0.093(4) 0.073(4) 0.072(4) 0.019(3) -0.032(3) 0.005(3)
C(19) 0.044(3) 0.110(5) 0.097(5) 0.031(3) -0.001(3) -0.046(4)
C(20) 0.076(4) 0.107(5) 0.065(4) -0.019(3) 0.031(3) -0.002(3)

loop_
_geom_bond_atom_site_label_1
_geom_bond_atom_site_label_2
_geom_bond_distance
_geom_bond_publ_flag
_geom_bond_site_symmetry_1
_geom_bond_site_symmetry_2
Ir(1) Cl(1) 2.392(1) ? . .
Ir(1) S(1) 2.346(1) ? . .
Ir(1) S(2) 2.3421(8) ? . .
Ir(1) C(11) 2.193(4) ? . .
Ir(1) C(12) 2.201(3) ? . .
Ir(1) C(13) 2.197(4) ? . .
Ir(1) C(14) 2.193(4) ? . .
Ir(1) C(15) 2.158(5) ? . .
S(1) C(1) 1.719(4) ? . .
S(2) C(2) 1.772(4) ? . .
S(2) C(7) 1.832(4) ? . .
Si(1) C(7) 1.877(5) ? . .
Si(1) C(8) 1.846(7) ? . .
Si(1) C(9) 1.864(9) ? . .
Si(1) C(10) 1.86(1) ? . .
O(1) C(3) 1.200(6) ? . .
O(2) C(3) 1.326(6) ? . .
O(2) C(4) 1.453(7) ? . .
O(3) C(5) 1.205(6) ? . .
O(4) C(5) 1.335(6) ? . .
O(4) C(6) 1.441(5) ? . .
C(1) C(2) 1.340(6) ? . .
C(1) C(3) 1.494(6) ? . .
C(2) C(5) 1.467(5) ? . .
C(11) C(12) 1.418(7) ? . .
C(11) C(15) 1.443(7) ? . .
C(11) C(16) 1.481(7) ? . .
C(12) C(13) 1.442(6) ? . .
C(12) C(17) 1.496(6) ? . .
C(13) C(14) 1.429(7) ? . .
C(13) C(18) 1.486(8) ? . .
C(14) C(15) 1.430(7) ? . .
C(14) C(19) 1.487(8) ? . .
C(15) C(20) 1.495(8) ? . .
C(4) H(1) 0.9186 ? . .
C(4) H(2) 0.9500 ? . .
C(4) H(3) 0.9501 ? . .
C(6) H(4) 0.9500 ? . .
C(6) H(5) 1.0623 ? . .
C(6) H(6) 0.9500 ? . .
C(7) H(7) 0.9106 ? . .
C(7) H(8) 1.0256 ? . .
C(8) H(9) 0.9499 ? . .
C(8) H(10) 1.1457 ? . .
C(8) H(11) 0.9500 ? . .
C(9) H(12) 0.9500 ? . .
C(9) H(13) 0.9932 ? . .
C(9) H(14) 0.9500 ? . .
C(10) H(15) 0.9500 ? . .
C(10) H(16) 0.9500 ? . .
C(10) H(17) 0.8375 ? . .
C(16) H(18) 1.0038 ? . .
C(16) H(19) 0.9499 ? . .
C(16) H(20) 0.9500 ? . .
C(17) H(21) 0.9500 ? . .
C(17) H(22) 0.9500 ? . .
C(17) H(23) 0.9500 ? . .
C(18) H(24) 1.0588 ? . .
C(18) H(25) 0.9500 ? . .
C(18) H(26) 0.9500 ? . .
C(19) H(27) 0.9499 ? . .
C(19) H(28) 0.8999 ? . .
C(19) H(29) 0.9500 ? . .
C(20) H(30) 1.0136 ? . .
C(20) H(31) 0.9500 ? . .
C(20) H(32) 0.9500 ? . .
